data_7242597
loop_
_publ_author_name
'Zia, Mehwash'
'Hameed, Shahid'
'Frontera, Antonio'
'Irran, Elisabeth'
'Naseer, Muhammad Moazzam'

_publ_section_title
;
 Understanding the planar conformations in diarylsubstituted heteroarenes:
 structural and theoretical insights
;
_journal_issue 17
_journal_name_full CrystEngComm
_journal_page_first 3144
_journal_page_last 3151
_journal_paper_doi 10.1039/D1CE00354B
_journal_volume 23
_journal_year 2021
_chemical_formula_sum 'C16 H12 N2 O'
_chemical_formula_weight 248.28
_space_group_IT_number 61
_space_group_name_Hall '-P 2ac 2ab'
_space_group_name_H-M_alt 'P b c a'
_symmetry_cell_setting orthorhombic
_symmetry_space_group_name_H-M 'P b c a'
_atom_sites_solution_hydrogens geom
_atom_sites_solution_primary direct
_atom_sites_solution_secondary difmap
_audit_creation_method 'CrysAlisPro 1.171.38.46 (Rigaku OD, 2015)'
_audit_update_record
;
2020-11-16 deposited with the CCDC.	2021-04-05 downloaded from the CCDC.
;
_cell_angle_alpha 90.00
_cell_angle_beta 90.00
_cell_angle_gamma 90.00
_cell_formula_units_Z 8
_cell_length_a 13.0833(3)
_cell_length_b 7.64625(15)
_cell_length_c 24.1850(5)
_cell_measurement_reflns_used 3066
_cell_measurement_temperature 150(2)
_cell_measurement_theta_max 73.5850
_cell_measurement_theta_min 4.9690
_cell_volume 2419.42(9)
_computing_cell_refinement 'CrysAlisPro 1.171.38.46 (Rigaku OD, 2015)'
_computing_data_collection 'CrysAlisPro 1.171.38.46 (Rigaku OD, 2015)'
_computing_data_reduction 'CrysAlisPro 1.171.38.46 (Rigaku OD, 2015)'
_computing_structure_refinement 'SHELXL-97 (Sheldrick, 1997)'
_computing_structure_solution 'SHELXS-97 (Sheldrick, 1990)'
_diffrn_ambient_environment N~2~
_diffrn_ambient_temperature 150.00(10)
_diffrn_detector 'CCD plate'
_diffrn_detector_area_resol_mean 10.5435
_diffrn_detector_type Atlas
_diffrn_measured_fraction_theta_full 1.000
_diffrn_measured_fraction_theta_max 1.000
_diffrn_measurement_device 'four-circle diffractometer'
_diffrn_measurement_device_type 'SuperNova, Single source at offset, Atlas'
_diffrn_measurement_method '\w scans'
_diffrn_radiation_monochromator mirror
_diffrn_radiation_probe x-ray
_diffrn_radiation_type 'Cu K\a'
_diffrn_radiation_wavelength 1.54184
_diffrn_reflns_av_R_equivalents 0.0289
_diffrn_reflns_av_sigmaI/netI 0.0227
_diffrn_reflns_limit_h_max 15
_diffrn_reflns_limit_h_min -14
_diffrn_reflns_limit_k_max 9
_diffrn_reflns_limit_k_min -9
_diffrn_reflns_limit_l_max 28
_diffrn_reflns_limit_l_min -23
_diffrn_reflns_number 8372
_diffrn_reflns_theta_full 67.50
_diffrn_reflns_theta_max 67.50
_diffrn_reflns_theta_min 3.66
_diffrn_source 'sealed X-ray tube'
_diffrn_source_type 'SuperNova (Cu) X-ray Source'
_exptl_absorpt_coefficient_mu 0.693
_exptl_absorpt_correction_T_max 0.9422
_exptl_absorpt_correction_T_min 0.8328
_exptl_absorpt_correction_type multi-scan
_exptl_absorpt_process_details
;
CrysAlisPro 1.171.38.46 (Rigaku Oxford Diffraction, 2015)
Empirical absorption correction using spherical harmonics,
 implemented in SCALE3 ABSPACK scaling algorithm.
;
_exptl_crystal_colour yellow
_exptl_crystal_density_diffrn 1.363
_exptl_crystal_density_method 'not measured'
_exptl_crystal_description rod
_exptl_crystal_F_000 1040
_exptl_crystal_size_max 0.27
_exptl_crystal_size_mid 0.11
_exptl_crystal_size_min 0.09
_refine_diff_density_max 0.448
_refine_diff_density_min -0.135
_refine_diff_density_rms 0.039
_refine_ls_extinction_coef 0.00102(16)
_refine_ls_extinction_expression Fc^*^=kFc[1+0.001xFc^2^\l^3^/sin(2\q)]^-1/4^
_refine_ls_extinction_method SHELXL
_refine_ls_goodness_of_fit_ref 1.039
_refine_ls_hydrogen_treatment mixed
_refine_ls_matrix_type full
_refine_ls_number_parameters 177
_refine_ls_number_reflns 2185
_refine_ls_number_restraints 0
_refine_ls_restrained_S_all 1.039
_refine_ls_R_factor_all 0.0478
_refine_ls_R_factor_gt 0.0377
_refine_ls_shift/su_max 0.001
_refine_ls_shift/su_mean 0.000
_refine_ls_structure_factor_coef Fsqd
_refine_ls_weighting_details 'calc w=1/[\s^2^(Fo^2^)+(0.0530P)^2^+0.5498P] where P=(Fo^2^+2Fc^2^)/3'
_refine_ls_weighting_scheme calc
_refine_ls_wR_factor_gt 0.0943
_refine_ls_wR_factor_ref 0.1038
_reflns_number_gt 1813
_reflns_number_total 2185
_reflns_threshold_expression >2sigma(I)
_cod_data_source_file d1ce00354b2.cif
_cod_data_source_block cu-2888
_cod_depositor_comments 'Adding full bibliography for 7242597--7242602.cif.'
_cod_original_cell_volume 2419.43(8)
_cod_original_sg_symbol_H-M Pbca
_cod_database_code 7242597

loop_
_symmetry_equiv_pos_as_xyz
'x, y, z'
'-x+1/2, -y, z+1/2'
'-x, y+1/2, -z+1/2'
'x+1/2, -y+1/2, -z'
'-x, -y, -z'
'x-1/2, y, -z-1/2'
'x, -y-1/2, z-1/2'
'-x-1/2, y-1/2, z'

loop_
_atom_site_label
_atom_site_type_symbol
_atom_site_fract_x
_atom_site_fract_y
_atom_site_fract_z
_atom_site_U_iso_or_equiv
_atom_site_adp_type
_atom_site_occupancy
_atom_site_symmetry_multiplicity
_atom_site_calc_flag
_atom_site_refinement_flags
_atom_site_disorder_assembly
_atom_site_disorder_group
N1 N 0.89265(10) 0.06876(17) 0.70220(5) 0.0351(3) Uani 1 1 d . . .
N2 N 0.84716(10) 0.17743(16) 0.61331(5) 0.0344(3) Uani 1 1 d . . .
O1 O 0.95052(9) -0.02616(17) 0.79775(5) 0.0466(3) Uani 1 1 d . . .
C1 C 0.91333(12) 0.1354(2) 0.65235(6) 0.0379(4) Uani 1 1 d . . .
H1A H 0.9834 0.1546 0.6441 0.046 Uiso 1 1 calc R . .
C2 C 0.79335(11) 0.04405(18) 0.71530(6) 0.0277(3) Uani 1 1 d . . .
C3 C 0.71837(11) 0.08606(18) 0.67674(5) 0.0286(3) Uani 1 1 d . . .
H3A H 0.6481 0.0705 0.6854 0.034 Uiso 1 1 calc R . .
C4 C 0.74752(11) 0.15121(17) 0.62539(5) 0.0291(3) Uani 1 1 d . . .
C5 C 0.77183(11) -0.02566(17) 0.77109(6) 0.0276(3) Uani 1 1 d . . .
C6 C 0.85086(11) -0.05602(19) 0.80951(6) 0.0311(3) Uani 1 1 d . . .
C7 C 0.82758(12) -0.11852(19) 0.86227(6) 0.0347(4) Uani 1 1 d . . .
H7A H 0.8810 -0.1375 0.8882 0.042 Uiso 1 1 calc R . .
C8 C 0.72804(12) -0.15292(19) 0.87706(6) 0.0339(4) Uani 1 1 d . . .
H8A H 0.7132 -0.1961 0.9130 0.041 Uiso 1 1 calc R . .
C9 C 0.64940(12) -0.12489(19) 0.83976(6) 0.0355(4) Uani 1 1 d . . .
H9A H 0.5807 -0.1486 0.8500 0.043 Uiso 1 1 calc R . .
C10 C 0.67173(12) -0.06230(19) 0.78770(6) 0.0332(3) Uani 1 1 d . . .
H10A H 0.6174 -0.0435 0.7623 0.040 Uiso 1 1 calc R . .
C11 C 0.67275(12) 0.19584(18) 0.58165(5) 0.0302(3) Uani 1 1 d . . .
C12 C 0.57194(12) 0.1373(2) 0.58407(6) 0.0362(4) Uani 1 1 d . . .
H12A H 0.5502 0.0679 0.6145 0.043 Uiso 1 1 calc R . .
C13 C 0.50307(13) 0.1791(2) 0.54264(6) 0.0414(4) Uani 1 1 d . . .
H13A H 0.4348 0.1372 0.5446 0.050 Uiso 1 1 calc R . .
C14 C 0.53329(14) 0.2816(2) 0.49834(6) 0.0427(4) Uani 1 1 d . . .
H14A H 0.4859 0.3111 0.4701 0.051 Uiso 1 1 calc R . .
C15 C 0.63271(15) 0.3403(2) 0.49564(6) 0.0430(4) Uani 1 1 d . . .
H15A H 0.6535 0.4111 0.4654 0.052 Uiso 1 1 calc R . .
C16 C 0.70294(13) 0.2975(2) 0.53641(6) 0.0372(4) Uani 1 1 d . . .
H16A H 0.7716 0.3372 0.5336 0.045 Uiso 1 1 calc R . .
H1 H 0.951(2) 0.016(4) 0.7554(12) 0.111(10) Uiso 1 1 d . . .

loop_
_atom_site_aniso_label
_atom_site_aniso_U_11
_atom_site_aniso_U_22
_atom_site_aniso_U_33
_atom_site_aniso_U_23
_atom_site_aniso_U_13
_atom_site_aniso_U_12
N1 0.0286(7) 0.0452(7) 0.0315(7) 0.0029(6) 0.0011(5) -0.0038(6)
N2 0.0335(7) 0.0379(7) 0.0319(7) 0.0026(5) 0.0038(5) -0.0027(5)
O1 0.0292(6) 0.0738(8) 0.0369(6) 0.0054(6) -0.0034(5) 0.0017(6)
C1 0.0294(8) 0.0484(9) 0.0361(8) 0.0035(7) 0.0042(6) -0.0058(7)
C2 0.0286(7) 0.0278(7) 0.0265(7) -0.0028(5) 0.0003(6) -0.0023(6)
C3 0.0282(7) 0.0319(7) 0.0256(7) -0.0002(5) 0.0026(6) -0.0019(6)
C4 0.0342(7) 0.0255(7) 0.0275(7) -0.0024(5) 0.0032(6) 0.0009(6)
C5 0.0298(8) 0.0266(7) 0.0266(7) -0.0008(5) -0.0002(6) -0.0003(6)
C6 0.0281(7) 0.0348(7) 0.0304(8) -0.0018(6) -0.0006(6) 0.0025(6)
C7 0.0380(8) 0.0380(8) 0.0281(7) 0.0004(6) -0.0037(6) 0.0061(6)
C8 0.0440(9) 0.0310(7) 0.0266(7) 0.0031(6) 0.0037(6) 0.0035(7)
C9 0.0330(8) 0.0386(8) 0.0349(8) 0.0057(6) 0.0049(6) -0.0035(6)
C10 0.0302(8) 0.0377(8) 0.0316(8) 0.0051(6) -0.0030(6) -0.0020(6)
C11 0.0382(8) 0.0283(7) 0.0240(7) -0.0031(5) 0.0031(6) 0.0060(6)
C12 0.0366(8) 0.0439(9) 0.0282(8) 0.0035(6) 0.0009(6) 0.0061(7)
C13 0.0375(9) 0.0542(10) 0.0326(8) -0.0011(7) -0.0025(7) 0.0115(8)
C14 0.0553(11) 0.0457(10) 0.0269(8) -0.0018(7) -0.0043(7) 0.0199(8)
C15 0.0642(12) 0.0391(9) 0.0257(8) 0.0046(6) 0.0020(7) 0.0098(8)
C16 0.0491(10) 0.0345(8) 0.0280(8) 0.0014(6) 0.0051(7) 0.0021(7)

loop_
_atom_type_symbol
_atom_type_description
_atom_type_scat_dispersion_real
_atom_type_scat_dispersion_imag
_atom_type_scat_source
C C 0.0181 0.0091 'International Tables Vol C Tables 4.2.6.8 and 6.1.1.4'
H H 0.0000 0.0000 'International Tables Vol C Tables 4.2.6.8 and 6.1.1.4'
N N 0.0311 0.0180 'International Tables Vol C Tables 4.2.6.8 and 6.1.1.4'
O O 0.0492 0.0322 'International Tables Vol C Tables 4.2.6.8 and 6.1.1.4'

loop_
_geom_angle_atom_site_label_1
_geom_angle_atom_site_label_2
_geom_angle_atom_site_label_3
_geom_angle
_geom_angle_site_symmetry_1
_geom_angle_site_symmetry_3
_geom_angle_publ_flag
C1 N1 C2 117.37(13) . . ?
C1 N2 C4 116.22(12) . . ?
N2 C1 N1 127.22(14) . . ?
N1 C2 C3 119.25(13) . . ?
N1 C2 C5 116.61(13) . . ?
C3 C2 C5 124.14(13) . . ?
C2 C3 C4 119.20(14) . . ?
N2 C4 C3 120.71(13) . . ?
N2 C4 C11 116.67(12) . . ?
C3 C4 C11 122.62(13) . . ?
C10 C5 C6 117.69(13) . . ?
C10 C5 C2 120.86(13) . . ?
C6 C5 C2 121.45(13) . . ?
O1 C6 C7 117.38(13) . . ?
O1 C6 C5 122.69(13) . . ?
C7 C6 C5 119.92(14) . . ?
C8 C7 C6 120.64(14) . . ?
C7 C8 C9 120.27(13) . . ?
C10 C9 C8 119.42(15) . . ?
C9 C10 C5 122.05(14) . . ?
C12 C11 C16 118.58(14) . . ?
C12 C11 C4 121.40(13) . . ?
C16 C11 C4 120.02(14) . . ?
C13 C12 C11 120.73(15) . . ?
C12 C13 C14 120.30(16) . . ?
C15 C14 C13 119.38(15) . . ?
C14 C15 C16 121.00(15) . . ?
C15 C16 C11 120.00(16) . . ?

loop_
_geom_bond_atom_site_label_1
_geom_bond_atom_site_label_2
_geom_bond_distance
_geom_bond_site_symmetry_2
_geom_bond_publ_flag
N1 C1 1.3365(19) . ?
N1 C2 1.3506(19) . ?
N2 C1 1.321(2) . ?
N2 C4 1.3508(19) . ?
O1 C6 1.3539(19) . ?
C2 C3 1.3912(19) . ?
C2 C5 1.4776(19) . ?
C3 C4 1.3913(19) . ?
C4 C11 1.481(2) . ?
C5 C10 1.398(2) . ?
C5 C6 1.409(2) . ?
C6 C7 1.396(2) . ?
C7 C8 1.376(2) . ?
C8 C9 1.385(2) . ?
C9 C10 1.378(2) . ?
C11 C12 1.394(2) . ?
C11 C16 1.399(2) . ?
C12 C13 1.385(2) . ?
C13 C14 1.385(2) . ?
C14 C15 1.378(2) . ?
C15 C16 1.387(2) . ?
